data_4105780
loop_
_publ_author_name
'Aaron Sattler'
'Gerard Parkin'

_publ_section_title
;
 Carbon-Sulfur Bond Cleavage and Hydrodesulfurization of Thiophenes by
 Tungsten
;
_journal_name_full 'Journal of the American Chemical Society'
_journal_page_first 3748
_journal_page_last 3751
_journal_paper_doi 10.1021/ja111034g
_journal_volume 133
_journal_year 2011
_chemical_formula_sum 'C20 H44 P4 S W'
_chemical_formula_weight 624.34
_chemical_name_systematic
; 
 ? 
;
_space_group_IT_number 14
_symmetry_cell_setting monoclinic
_symmetry_space_group_name_Hall '-P 2yn'
_symmetry_space_group_name_H-M 'P 1 21/n 1'
_atom_sites_solution_hydrogens geom
_atom_sites_solution_primary direct
_atom_sites_solution_secondary difmap
_audit_creation_method SHELXL-97
_cell_angle_alpha 90.00
_cell_angle_beta 98.724(2)
_cell_angle_gamma 90.00
_cell_formula_units_Z 8
_cell_length_a 18.507(2)
_cell_length_b 15.220(2)
_cell_length_c 19.118(3)
_cell_measurement_reflns_used 9936
_cell_measurement_temperature 150(2)
_cell_measurement_theta_max 30.54
_cell_measurement_theta_min 2.54
_cell_volume 5322.8(12)
_computing_cell_refinement 'Bruker SAINT'
_computing_data_collection 'Bruker APEX2'
_computing_data_reduction 'Bruker SAINT'
_computing_molecular_graphics 'Bruker SHELXTL'
_computing_publication_material 'Bruker SHELXTL'
_computing_structure_refinement 'SHELXL-97 (Sheldrick, 2008)'
_computing_structure_solution 'SHELXS-97 (Sheldrick, 2008)'
_diffrn_ambient_temperature 150(2)
_diffrn_measured_fraction_theta_full 0.999
_diffrn_measured_fraction_theta_max 0.999
_diffrn_measurement_device_type 'Bruker APEX-II CCD'
_diffrn_measurement_method '\f and \w scans'
_diffrn_radiation_monochromator graphite
_diffrn_radiation_source 'fine-focus sealed tube'
_diffrn_radiation_type MoK\a
_diffrn_radiation_wavelength 0.71073
_diffrn_reflns_av_R_equivalents 0.0814
_diffrn_reflns_av_sigmaI/netI 0.0629
_diffrn_reflns_limit_h_max 26
_diffrn_reflns_limit_h_min -26
_diffrn_reflns_limit_k_max 21
_diffrn_reflns_limit_k_min -21
_diffrn_reflns_limit_l_max 26
_diffrn_reflns_limit_l_min -26
_diffrn_reflns_number 82546
_diffrn_reflns_theta_full 30.03
_diffrn_reflns_theta_max 30.03
_diffrn_reflns_theta_min 1.43
_exptl_absorpt_coefficient_mu 4.664
_exptl_absorpt_correction_T_max 0.8003
_exptl_absorpt_correction_T_min 0.3083
_exptl_absorpt_correction_type empirical
_exptl_absorpt_process_details SADABS
_exptl_crystal_colour YELLOW
_exptl_crystal_density_diffrn 1.558
_exptl_crystal_description NEEDLE
_exptl_crystal_F_000 2512
_exptl_crystal_size_max 0.33
_exptl_crystal_size_mid 0.05
_exptl_crystal_size_min 0.05
_refine_diff_density_max 3.650
_refine_diff_density_min -2.237
_refine_diff_density_rms 0.189
_refine_ls_extinction_method none
_refine_ls_goodness_of_fit_ref 1.038
_refine_ls_hydrogen_treatment mixed
_refine_ls_matrix_type full
_refine_ls_number_parameters 500
_refine_ls_number_reflns 15571
_refine_ls_number_restraints 1
_refine_ls_restrained_S_all 1.038
_refine_ls_R_factor_all 0.0786
_refine_ls_R_factor_gt 0.0514
_refine_ls_shift/su_max 0.001
_refine_ls_shift/su_mean 0.000
_refine_ls_structure_factor_coef Fsqd
_refine_ls_weighting_details 'calc w=1/[\s^2^(Fo^2^)+(0.0375P)^2^+27.8708P] where P=(Fo^2^+2Fc^2^)/3'
_refine_ls_weighting_scheme calc
_refine_ls_wR_factor_gt 0.1065
_refine_ls_wR_factor_ref 0.1177
_reflns_number_gt 11523
_reflns_number_total 15571
_reflns_threshold_expression >2sigma(I)
_cod_data_source_file ja111034g_si_002_4.cif
_cod_data_source_block wbths10
_cod_original_cell_volume 5322.9(12)
_cod_database_code 4105780

loop_
_symmetry_equiv_pos_as_xyz
'x, y, z'
'-x+1/2, y+1/2, -z+1/2'
'-x, -y, -z'
'x-1/2, -y-1/2, z-1/2'

loop_
_atom_site_label
_atom_site_type_symbol
_atom_site_fract_x
_atom_site_fract_y
_atom_site_fract_z
_atom_site_U_iso_or_equiv
_atom_site_adp_type
_atom_site_occupancy
_atom_site_symmetry_multiplicity
_atom_site_calc_flag
_atom_site_refinement_flags
W1 W 0.267542(12) 0.088616(15) 0.102730(12) 0.02106(6) Uani 1 1 d D
H1 H 0.290(4) 0.162(4) 0.057(3) 0.042(14) Uiso 1 1 d D
S1 S 0.19651(9) 0.05420(10) 0.20538(8) 0.0305(3) Uani 1 1 d .
P11 P 0.15141(9) 0.10841(10) 0.02095(9) 0.0272(3) Uani 1 1 d .
P12 P 0.38420(9) 0.08853(12) 0.18213(9) 0.0316(4) Uani 1 1 d .
P13 P 0.33519(10) 0.07375(11) 0.00315(9) 0.0312(4) Uani 1 1 d .
P14 P 0.24341(10) 0.23614(11) 0.15675(9) 0.0325(4) Uani 1 1 d .
C11 C 0.2977(3) -0.0531(4) 0.1252(4) 0.0306(13) Uani 1 1 d .
H11A H 0.3392 -0.0759 0.1035 0.037 Uiso 1 1 calc R
H11B H 0.2984 -0.0730 0.1746 0.037 Uiso 1 1 calc R
C12 C 0.2288(3) -0.0527(4) 0.0817(3) 0.0263(12) Uani 1 1 d .
H12A H 0.2297 -0.0734 0.0322 0.032 Uiso 1 1 calc R
C13 C 0.1631(3) -0.0811(4) 0.1125(3) 0.0272(12) Uani 1 1 d .
C14 C 0.1209(3) -0.1520(4) 0.0845(4) 0.0314(14) Uani 1 1 d .
H14A H 0.1321 -0.1801 0.0431 0.038 Uiso 1 1 calc R
C15 C 0.0628(3) -0.1823(4) 0.1155(4) 0.0366(16) Uani 1 1 d .
H15A H 0.0352 -0.2314 0.0960 0.044 Uiso 1 1 calc R
C16 C 0.0452(4) -0.1407(5) 0.1750(4) 0.0390(17) Uani 1 1 d .
H16A H 0.0050 -0.1607 0.1962 0.047 Uiso 1 1 calc R
C17 C 0.0869(4) -0.0691(5) 0.2038(4) 0.0375(16) Uani 1 1 d .
H17A H 0.0753 -0.0416 0.2454 0.045 Uiso 1 1 calc R
C18 C 0.1449(3) -0.0373(4) 0.1729(3) 0.0278(13) Uani 1 1 d .
C111 C 0.0635(3) 0.1073(5) 0.0544(4) 0.0387(16) Uani 1 1 d .
H11C H 0.0632 0.1537 0.0899 0.058 Uiso 1 1 calc R
H11D H 0.0566 0.0501 0.0760 0.058 Uiso 1 1 calc R
H11E H 0.0237 0.1176 0.0152 0.058 Uiso 1 1 calc R
C112 C 0.1252(4) 0.0268(5) -0.0500(4) 0.0421(17) Uani 1 1 d .
H11F H 0.1131 -0.0290 -0.0290 0.063 Uiso 1 1 calc R
H11G H 0.1661 0.0179 -0.0763 0.063 Uiso 1 1 calc R
H11H H 0.0826 0.0482 -0.0821 0.063 Uiso 1 1 calc R
C113 C 0.1409(4) 0.2103(5) -0.0315(4) 0.0449(18) Uani 1 1 d .
H11I H 0.0893 0.2276 -0.0398 0.067 Uiso 1 1 calc R
H11J H 0.1579 0.2006 -0.0769 0.067 Uiso 1 1 calc R
H11K H 0.1700 0.2571 -0.0056 0.067 Uiso 1 1 calc R
C121 C 0.4557(4) 0.0087(5) 0.1687(4) 0.0462(19) Uani 1 1 d .
H12B H 0.4553 -0.0004 0.1179 0.069 Uiso 1 1 calc R
H12C H 0.4462 -0.0473 0.1910 0.069 Uiso 1 1 calc R
H12D H 0.5036 0.0313 0.1900 0.069 Uiso 1 1 calc R
C122 C 0.3821(4) 0.0641(6) 0.2762(4) 0.0466(19) Uani 1 1 d .
H12E H 0.4323 0.0596 0.3013 0.070 Uiso 1 1 calc R
H12F H 0.3566 0.0083 0.2803 0.070 Uiso 1 1 calc R
H12G H 0.3564 0.1112 0.2971 0.070 Uiso 1 1 calc R
C123 C 0.4417(4) 0.1879(5) 0.1925(4) 0.0489(19) Uani 1 1 d .
H12H H 0.4856 0.1764 0.2268 0.073 Uiso 1 1 calc R
H12I H 0.4142 0.2364 0.2093 0.073 Uiso 1 1 calc R
H12J H 0.4559 0.2036 0.1467 0.073 Uiso 1 1 calc R
C131 C 0.4230(4) 0.1319(6) 0.0063(4) 0.055(2) Uani 1 1 d .
H13A H 0.4433 0.1201 -0.0373 0.083 Uiso 1 1 calc R
H13B H 0.4573 0.1112 0.0471 0.083 Uiso 1 1 calc R
H13C H 0.4152 0.1952 0.0107 0.083 Uiso 1 1 calc R
C132 C 0.2962(5) 0.1180(6) -0.0828(4) 0.058(2) Uani 1 1 d .
H13D H 0.3311 0.1103 -0.1162 0.088 Uiso 1 1 calc R
H13E H 0.2858 0.1807 -0.0781 0.088 Uiso 1 1 calc R
H13F H 0.2508 0.0868 -0.1005 0.088 Uiso 1 1 calc R
C133 C 0.3627(5) -0.0342(5) -0.0268(5) 0.056(2) Uani 1 1 d .
H13G H 0.3197 -0.0723 -0.0365 0.084 Uiso 1 1 calc R
H13H H 0.3985 -0.0608 0.0102 0.084 Uiso 1 1 calc R
H13I H 0.3846 -0.0271 -0.0700 0.084 Uiso 1 1 calc R
C141 C 0.2691(4) 0.2508(5) 0.2520(4) 0.0412(17) Uani 1 1 d .
H14B H 0.3217 0.2407 0.2651 0.062 Uiso 1 1 calc R
H14C H 0.2421 0.2089 0.2771 0.062 Uiso 1 1 calc R
H14D H 0.2573 0.3109 0.2651 0.062 Uiso 1 1 calc R
C142 C 0.1497(4) 0.2791(5) 0.1502(5) 0.054(2) Uani 1 1 d .
H14E H 0.1506 0.3362 0.1741 0.081 Uiso 1 1 calc R
H14F H 0.1197 0.2379 0.1727 0.081 Uiso 1 1 calc R
H14G H 0.1288 0.2863 0.1002 0.081 Uiso 1 1 calc R
C143 C 0.2880(5) 0.3311(5) 0.1238(4) 0.049(2) Uani 1 1 d .
H14H H 0.2820 0.3823 0.1535 0.074 Uiso 1 1 calc R
H14I H 0.2657 0.3433 0.0749 0.074 Uiso 1 1 calc R
H14J H 0.3401 0.3188 0.1253 0.074 Uiso 1 1 calc R
W2 W 0.252746(13) 0.102532(15) -0.395949(13) 0.02537(7) Uani 1 1 d D
H2 H 0.243(4) 0.022(4) -0.443(3) 0.042(14) Uiso 1 1 d D
S2 S 0.29875(15) 0.14169(17) -0.26779(11) 0.0666(7) Uani 1 1 d .
P21 P 0.37889(11) 0.07247(14) -0.41845(12) 0.0477(5) Uani 1 1 d .
P22 P 0.12647(12) 0.11312(17) -0.37686(14) 0.0563(6) Uani 1 1 d .
P23 P 0.20856(11) 0.11646(12) -0.52343(10) 0.0376(4) Uani 1 1 d .
P24 P 0.25935(12) -0.03995(14) -0.32842(12) 0.0472(5) Uani 1 1 d .
C21 C 0.2278(4) 0.2483(5) -0.3935(5) 0.0489(19) Uani 1 1 d .
H21A H 0.1935 0.2711 -0.4342 0.059 Uiso 1 1 calc R
H21B H 0.2179 0.2717 -0.3475 0.059 Uiso 1 1 calc R
C22 C 0.2985(3) 0.2452(3) -0.4021(3) 0.0218(12) Uani 1 1 d .
H22A H 0.3084 0.2633 -0.4501 0.026 Uiso 1 1 calc R
C23 C 0.3617(4) 0.2647(4) -0.3407(4) 0.0344(15) Uani 1 1 d .
C24 C 0.4160(4) 0.3262(5) -0.3470(4) 0.0414(17) Uani 1 1 d .
H24A H 0.4161 0.3552 -0.3909 0.050 Uiso 1 1 calc R
C25 C 0.4703(5) 0.3465(6) -0.2900(5) 0.058(2) Uani 1 1 d .
H25A H 0.5075 0.3877 -0.2960 0.069 Uiso 1 1 calc R
C26 C 0.4700(6) 0.3075(8) -0.2264(5) 0.076(3) Uani 1 1 d .
H26A H 0.5061 0.3224 -0.1874 0.091 Uiso 1 1 calc R
C27 C 0.4171(6) 0.2458(8) -0.2183(5) 0.085(4) Uani 1 1 d .
H27A H 0.4167 0.2190 -0.1735 0.102 Uiso 1 1 calc R
C28 C 0.3631(5) 0.2222(6) -0.2765(4) 0.058(2) Uani 1 1 d .
C211 C 0.4553(5) 0.0768(8) -0.3454(7) 0.097(4) Uani 1 1 d .
H21C H 0.4434 0.0420 -0.3056 0.145 Uiso 1 1 calc R
H21D H 0.4642 0.1380 -0.3304 0.145 Uiso 1 1 calc R
H21E H 0.4993 0.0529 -0.3612 0.145 Uiso 1 1 calc R
C212 C 0.4240(5) 0.1455(6) -0.4764(5) 0.061(2) Uani 1 1 d .
H21F H 0.4280 0.2049 -0.4563 0.091 Uiso 1 1 calc R
H21G H 0.3948 0.1474 -0.5237 0.091 Uiso 1 1 calc R
H21H H 0.4729 0.1229 -0.4799 0.091 Uiso 1 1 calc R
C213 C 0.3936(6) -0.0340(6) -0.4608(7) 0.096(4) Uani 1 1 d .
H21I H 0.4458 -0.0414 -0.4632 0.144 Uiso 1 1 calc R
H21J H 0.3659 -0.0350 -0.5088 0.144 Uiso 1 1 calc R
H21K H 0.3769 -0.0818 -0.4329 0.144 Uiso 1 1 calc R
C221 C 0.0673(5) 0.0128(7) -0.3877(6) 0.078(3) Uani 1 1 d .
H22B H 0.0234 0.0230 -0.3659 0.117 Uiso 1 1 calc R
H22C H 0.0944 -0.0372 -0.3646 0.117 Uiso 1 1 calc R
H22D H 0.0531 0.0003 -0.4381 0.117 Uiso 1 1 calc R
C222 C 0.1076(7) 0.1454(7) -0.2902(6) 0.100(5) Uani 1 1 d .
H22E H 0.1215 0.2069 -0.2814 0.149 Uiso 1 1 calc R
H22F H 0.1357 0.1082 -0.2540 0.149 Uiso 1 1 calc R
H22G H 0.0552 0.1384 -0.2883 0.149 Uiso 1 1 calc R
C223 C 0.0637(6) 0.1883(8) -0.4278(7) 0.104(5) Uani 1 1 d .
H22H H 0.0138 0.1760 -0.4193 0.156 Uiso 1 1 calc R
H22I H 0.0665 0.1809 -0.4783 0.156 Uiso 1 1 calc R
H22J H 0.0769 0.2488 -0.4136 0.156 Uiso 1 1 calc R
C231 C 0.1304(6) 0.0494(6) -0.5606(5) 0.079(3) Uani 1 1 d .
H23A H 0.1206 0.0577 -0.6119 0.119 Uiso 1 1 calc R
H23B H 0.0874 0.0670 -0.5397 0.119 Uiso 1 1 calc R
H23C H 0.1413 -0.0127 -0.5499 0.119 Uiso 1 1 calc R
C232 C 0.2663(6) 0.0807(8) -0.5873(4) 0.079(3) Uani 1 1 d .
H23D H 0.2903 0.0253 -0.5714 0.118 Uiso 1 1 calc R
H23E H 0.3035 0.1256 -0.5912 0.118 Uiso 1 1 calc R
H23F H 0.2362 0.0721 -0.6335 0.118 Uiso 1 1 calc R
C233 C 0.1787(6) 0.2222(6) -0.5644(5) 0.071(3) Uani 1 1 d .
H23G H 0.2202 0.2628 -0.5599 0.107 Uiso 1 1 calc R
H23H H 0.1400 0.2470 -0.5406 0.107 Uiso 1 1 calc R
H23I H 0.1599 0.2131 -0.6146 0.107 Uiso 1 1 calc R
C241 C 0.2244(6) -0.1365(5) -0.3754(5) 0.073(3) Uani 1 1 d .
H24B H 0.2266 -0.1861 -0.3424 0.109 Uiso 1 1 calc R
H24C H 0.2539 -0.1498 -0.4125 0.109 Uiso 1 1 calc R
H24D H 0.1735 -0.1265 -0.3969 0.109 Uiso 1 1 calc R
C242 C 0.2142(5) -0.0476(6) -0.2494(4) 0.059(2) Uani 1 1 d .
H24E H 0.1612 -0.0412 -0.2631 0.088 Uiso 1 1 calc R
H24F H 0.2324 -0.0008 -0.2161 0.088 Uiso 1 1 calc R
H24G H 0.2248 -0.1049 -0.2267 0.088 Uiso 1 1 calc R
C243 C 0.3492(6) -0.0829(8) -0.2859(8) 0.110(5) Uani 1 1 d .
H24H H 0.3416 -0.1336 -0.2562 0.165 Uiso 1 1 calc R
H24I H 0.3755 -0.0369 -0.2565 0.165 Uiso 1 1 calc R
H24J H 0.3779 -0.1010 -0.3224 0.165 Uiso 1 1 calc R

loop_
_atom_site_aniso_label
_atom_site_aniso_U_11
_atom_site_aniso_U_22
_atom_site_aniso_U_33
_atom_site_aniso_U_23
_atom_site_aniso_U_13
_atom_site_aniso_U_12
W1 0.02403(11) 0.01948(11) 0.01951(11) -0.00063(9) 0.00277(8) -0.00098(8)
S1 0.0359(8) 0.0295(8) 0.0271(8) -0.0010(6) 0.0083(6) -0.0003(6)
P11 0.0265(8) 0.0262(8) 0.0272(8) 0.0044(6) -0.0010(6) -0.0025(6)
P12 0.0270(8) 0.0386(9) 0.0282(8) -0.0019(7) 0.0007(6) 0.0007(7)
P13 0.0374(9) 0.0322(9) 0.0263(8) -0.0032(7) 0.0116(7) -0.0078(7)
P14 0.0399(9) 0.0228(8) 0.0340(9) -0.0054(7) 0.0032(7) -0.0002(7)
C11 0.034(3) 0.025(3) 0.034(3) 0.006(3) 0.007(3) 0.003(2)
C12 0.033(3) 0.024(3) 0.024(3) 0.001(2) 0.011(2) -0.008(2)
C13 0.026(3) 0.024(3) 0.031(3) 0.006(2) 0.002(2) -0.002(2)
C14 0.032(3) 0.027(3) 0.035(4) 0.002(3) 0.005(3) 0.002(3)
C15 0.025(3) 0.032(3) 0.051(4) 0.007(3) -0.001(3) -0.003(3)
C16 0.028(3) 0.042(4) 0.049(4) 0.023(3) 0.016(3) 0.002(3)
C17 0.033(3) 0.043(4) 0.039(4) 0.018(3) 0.014(3) 0.012(3)
C18 0.031(3) 0.025(3) 0.029(3) 0.007(2) 0.006(2) 0.002(2)
C111 0.025(3) 0.045(4) 0.045(4) 0.008(3) 0.000(3) -0.001(3)
C112 0.050(4) 0.044(4) 0.029(4) -0.005(3) -0.005(3) -0.011(3)
C113 0.043(4) 0.035(4) 0.052(5) 0.012(3) -0.008(3) -0.008(3)
C121 0.029(4) 0.059(5) 0.049(5) -0.008(4) 0.001(3) 0.010(3)
C122 0.040(4) 0.064(5) 0.032(4) -0.003(4) -0.005(3) 0.017(4)
C123 0.040(4) 0.051(5) 0.053(5) -0.014(4) -0.002(4) -0.010(3)
C131 0.048(5) 0.081(6) 0.041(4) -0.006(4) 0.020(4) -0.028(4)
C132 0.066(6) 0.081(6) 0.030(4) 0.011(4) 0.011(4) -0.011(5)
C133 0.075(6) 0.045(5) 0.059(5) -0.011(4) 0.042(5) -0.007(4)
C141 0.054(5) 0.037(4) 0.033(4) -0.013(3) 0.008(3) 0.002(3)
C142 0.052(5) 0.040(4) 0.066(6) -0.017(4) -0.004(4) 0.019(4)
C143 0.065(5) 0.023(3) 0.059(5) -0.005(3) 0.010(4) -0.010(3)
W2 0.03220(13) 0.02212(12) 0.02203(12) -0.00069(9) 0.00488(9) 0.00414(9)
S2 0.0943(18) 0.0722(15) 0.0317(11) 0.0046(10) 0.0049(11) -0.0474(14)
P21 0.0401(10) 0.0481(12) 0.0578(13) 0.0123(10) 0.0169(9) 0.0206(9)
P22 0.0371(11) 0.0656(15) 0.0728(16) -0.0068(12) 0.0293(11) -0.0048(10)
P23 0.0461(10) 0.0357(9) 0.0286(9) 0.0019(7) -0.0018(8) -0.0040(8)
P24 0.0533(12) 0.0397(11) 0.0494(12) 0.0130(9) 0.0109(10) -0.0012(9)
C21 0.058(5) 0.033(4) 0.059(5) -0.008(4) 0.021(4) 0.003(3)
C22 0.040(3) 0.018(2) 0.010(2) -0.0080(19) 0.013(2) -0.017(2)
C23 0.045(4) 0.031(3) 0.031(3) -0.002(3) 0.017(3) -0.002(3)
C24 0.038(4) 0.037(4) 0.051(5) 0.006(3) 0.012(3) -0.007(3)
C25 0.055(5) 0.060(5) 0.060(6) -0.016(4) 0.019(4) -0.031(4)
C26 0.078(7) 0.109(9) 0.039(5) -0.004(5) -0.001(5) -0.043(6)
C27 0.100(8) 0.112(9) 0.036(5) 0.018(5) -0.011(5) -0.068(7)
C28 0.067(6) 0.071(6) 0.034(4) 0.010(4) 0.002(4) -0.035(5)
C211 0.040(5) 0.107(9) 0.140(11) 0.068(8) 0.004(6) 0.015(5)
C212 0.049(5) 0.060(5) 0.083(7) 0.008(5) 0.039(5) 0.006(4)
C213 0.109(9) 0.044(5) 0.160(12) 0.016(6) 0.097(9) 0.033(6)
C221 0.041(5) 0.078(7) 0.119(9) 0.008(7) 0.024(5) -0.014(5)
C222 0.142(11) 0.069(7) 0.113(10) 0.004(7) 0.099(9) 0.021(7)
C223 0.068(7) 0.114(10) 0.141(11) 0.056(9) 0.053(7) 0.055(7)
C231 0.097(8) 0.059(6) 0.066(6) 0.003(5) -0.034(6) -0.027(6)
C232 0.108(8) 0.104(9) 0.024(4) -0.004(5) 0.009(5) 0.008(7)
C233 0.083(7) 0.055(5) 0.064(6) 0.031(5) -0.022(5) -0.017(5)
C241 0.121(9) 0.025(4) 0.081(7) 0.000(4) 0.046(6) -0.013(5)
C242 0.083(6) 0.050(5) 0.042(5) 0.011(4) 0.010(4) -0.025(5)
C243 0.058(6) 0.110(10) 0.159(13) 0.098(9) 0.006(7) 0.021(6)

loop_
_atom_type_symbol
_atom_type_description
_atom_type_scat_dispersion_real
_atom_type_scat_dispersion_imag
_atom_type_scat_source
C C 0.0033 0.0016 'International Tables Vol C Tables 4.2.6.8 and 6.1.1.4'
H H 0.0000 0.0000 'International Tables Vol C Tables 4.2.6.8 and 6.1.1.4'
P P 0.1023 0.0942 'International Tables Vol C Tables 4.2.6.8 and 6.1.1.4'
S S 0.1246 0.1234 'International Tables Vol C Tables 4.2.6.8 and 6.1.1.4'
W W -0.8490 6.8722 'International Tables Vol C Tables 4.2.6.8 and 6.1.1.4'

loop_
_geom_angle_atom_site_label_1
_geom_angle_atom_site_label_2
_geom_angle_atom_site_label_3
_geom_angle
H1 W1 C11 137(3)
H1 W1 C12 135(3)
C11 W1 C12 36.3(2)
H1 W1 P13 53(3)
C11 W1 P13 85.33(17)
C12 W1 P13 87.71(15)
H1 W1 P12 93(3)
C11 W1 P12 73.18(17)
C12 W1 P12 109.44(16)
P13 W1 P12 88.57(6)
H1 W1 P11 81(3)
C11 W1 P11 113.79(17)
C12 W1 P11 77.55(16)
P13 W1 P11 91.01(6)
P12 W1 P11 172.96(6)
H1 W1 P14 70(3)
C11 W1 P14 145.35(18)
C12 W1 P14 146.57(15)
P13 W1 P14 122.79(6)
P12 W1 P14 86.63(6)
P11 W1 P14 87.70(6)
H1 W1 S1 144(3)
C11 W1 S1 78.48(17)
C12 W1 S1 76.08(15)
P13 W1 S1 162.95(6)
P12 W1 S1 91.81(6)
P11 W1 S1 90.65(5)
P14 W1 S1 74.24(5)
C18 S1 W1 101.9(2)
C111 P11 C113 99.9(3)
C111 P11 C112 95.8(3)
C113 P11 C112 100.0(3)
C111 P11 W1 120.6(2)
C113 P11 W1 117.1(2)
C112 P11 W1 119.2(3)
C123 P12 C121 98.1(4)
C123 P12 C122 99.1(4)
C121 P12 C122 97.2(4)
C123 P12 W1 120.5(3)
C121 P12 W1 119.9(3)
C122 P12 W1 117.3(2)
C132 P13 C133 98.1(4)
C132 P13 C131 94.5(4)
C133 P13 C131 98.9(4)
C132 P13 W1 119.3(3)
C133 P13 W1 121.6(3)
C131 P13 W1 118.9(3)
C143 P14 C141 100.6(4)
C143 P14 C142 99.5(4)
C141 P14 C142 97.2(4)
C143 P14 W1 116.4(3)
C141 P14 W1 118.6(2)
C142 P14 W1 120.6(3)
C12 C11 W1 73.1(3)
C11 C12 C13 118.9(5)
C11 C12 W1 70.7(3)
C13 C12 W1 117.2(4)
C14 C13 C18 119.3(6)
C14 C13 C12 121.1(6)
C18 C13 C12 119.6(5)
C15 C14 C13 121.4(6)
C14 C15 C16 119.7(6)
C15 C16 C17 119.6(6)
C18 C17 C16 121.3(7)
C17 C18 C13 118.5(6)
C17 C18 S1 122.8(5)
C13 C18 S1 118.6(4)
H2 W2 C21 143(3)
H2 W2 C22 137(3)
C21 W2 C22 33.9(2)
H2 W2 P22 96(3)
C21 W2 P22 74.2(2)
C22 W2 P22 108.09(16)
H2 W2 P23 60(3)
C21 W2 P23 84.2(2)
C22 W2 P23 86.47(14)
P22 W2 P23 87.72(8)
H2 W2 P21 77(3)
C21 W2 P21 112.6(2)
C22 W2 P21 78.74(15)
P22 W2 P21 173.02(8)
P23 W2 P21 91.39(7)
H2 W2 P24 66(3)
C21 W2 P24 145.7(2)
C22 W2 P24 146.66(15)
P22 W2 P24 87.30(8)
P23 W2 P24 124.43(7)
P21 W2 P24 87.50(7)
H2 W2 S2 139(3)
C21 W2 S2 77.9(2)
C22 W2 S2 76.12(14)
P22 W2 S2 91.66(9)
P23 W2 S2 161.47(7)
P21 W2 S2 91.38(9)
P24 W2 S2 74.00(8)
C28 S2 W2 102.0(3)
C211 P21 C213 102.6(6)
C211 P21 C212 93.9(5)
C213 P21 C212 98.9(4)
C211 P21 W2 120.0(4)
C213 P21 W2 116.3(4)
C212 P21 W2 120.9(3)
C223 P22 C222 97.1(6)
C223 P22 C221 98.0(6)
C222 P22 C221 97.5(5)
C223 P22 W2 121.1(4)
C222 P22 W2 118.7(5)
C221 P22 W2 119.4(3)
C232 P23 C231 94.8(5)
C232 P23 C233 98.3(5)
C231 P23 C233 98.9(4)
C232 P23 W2 119.8(3)
C231 P23 W2 117.5(3)
C233 P23 W2 122.1(3)
C241 P24 C242 100.7(4)
C241 P24 C243 99.3(6)
C242 P24 C243 96.1(5)
C241 P24 W2 117.7(3)
C242 P24 W2 118.9(3)
C243 P24 W2 119.9(3)
C22 C21 W2 76.0(4)
C21 C22 C23 122.3(6)
C21 C22 W2 70.1(4)
C23 C22 W2 112.0(4)
C28 C23 C24 118.3(7)
C28 C23 C22 119.5(6)
C24 C23 C22 122.2(6)
C23 C24 C25 121.6(7)
C26 C25 C24 120.1(8)
C25 C26 C27 119.9(8)
C26 C27 C28 120.6(8)
C23 C28 C27 119.5(7)
C23 C28 S2 119.6(6)
C27 C28 S2 121.0(6)

loop_
_geom_bond_atom_site_label_1
_geom_bond_atom_site_label_2
_geom_bond_distance
W1 H1 1.51(5)
W1 C11 2.253(6)
W1 C12 2.284(6)
W1 P13 2.4426(16)
W1 P12 2.4437(17)
W1 P11 2.4769(16)
W1 P14 2.5392(17)
W1 S1 2.5762(16)
S1 C18 1.749(6)
P11 C111 1.837(7)
P11 C113 1.841(7)
P11 C112 1.848(7)
P12 C123 1.842(7)
P12 C121 1.843(7)
P12 C122 1.843(7)
P13 C132 1.821(8)
P13 C133 1.837(8)
P13 C131 1.844(7)
P14 C143 1.823(7)
P14 C141 1.826(7)
P14 C142 1.841(8)
C11 C12 1.413(9)
C12 C13 1.492(8)
C13 C14 1.390(8)
C13 C18 1.418(9)
C14 C15 1.383(9)
C15 C16 1.384(10)
C16 C17 1.400(10)
C17 C18 1.388(9)
W2 H2 1.51(5)
W2 C21 2.268(7)
W2 C22 2.340(5)
W2 P22 2.425(2)
W2 P23 2.4595(19)
W2 P21 2.4797(19)
W2 P24 2.517(2)
W2 S2 2.540(2)
S2 C28 1.735(8)
P21 C211 1.832(11)
P21 C213 1.850(10)
P21 C212 1.855(8)
P22 C223 1.807(10)
P22 C222 1.813(10)
P22 C221 1.872(9)
P23 C232 1.823(10)
P23 C231 1.824(9)
P23 C233 1.838(8)
P24 C241 1.792(9)
P24 C242 1.839(8)
P24 C243 1.855(10)
C21 C22 1.345(9)
C22 C23 1.555(9)
C23 C28 1.385(10)
C23 C24 1.392(9)
C24 C25 1.399(11)
C25 C26 1.355(12)
C26 C27 1.382(12)
C27 C28 1.424(11)
